data_1534366
loop_
_publ_author_name
'Chudinova, N.N.'
'Ilyukhin, A.B.'
'Murashova, E.V.'

_publ_section_title
;
 Double cyclohexaphosphates of cesium and divalent metals
;
_journal_name_full 'Neorganicheskie Materialy'
_journal_page_first 1499
_journal_page_last 1503
_journal_volume 39
_journal_year 2003
_chemical_formula_sum 'Cs2 O18 P6 Zn2'
_chemical_name_systematic 'Cs2 Zn2 (P6 O18)'
_space_group_IT_number 198
_symmetry_space_group_name_Hall 'P 2ac 2ab 3'
_symmetry_space_group_name_H-M 'P 21 3'
_cell_angle_alpha 90
_cell_angle_beta 90
_cell_angle_gamma 90
_cell_formula_units_Z 4
_cell_length_a 12.0233
_cell_length_b 12.0233
_cell_length_c 12.0233
_cell_volume 1738.085
_citation_journal_id_ASTM NMATEI
_cod_data_source_file Chudinova_NMATEI_2003_508.cif
_cod_data_source_block Cs2O18P6Zn2
_cod_database_code 1534366

loop_
_symmetry_equiv_pos_as_xyz
x,y,z
-x+1/2,-y,z+1/2
x+1/2,-y+1/2,-z
-x,y+1/2,-z+1/2
z,x,y
-z+1/2,-x,y+1/2
z+1/2,-x+1/2,-y
-z,x+1/2,-y+1/2
y,z,x
y+1/2,-z+1/2,-x
-y,z+1/2,-x+1/2
-y+1/2,-z,x+1/2

loop_
_atom_site_label
_atom_site_type_symbol
_atom_site_fract_x
_atom_site_fract_y
_atom_site_fract_z
_atom_site_occupancy
_atom_site_U_iso_or_equiv
Cs3 Cs+1 0.0238 0.5146 0.495 0.3 0.0
O5 O-2 0.1338 0.7946 0.6625 1 0.0
O2 O-2 -0.2094 0.9256 0.4759 1 0.0
O6 O-2 -0.0237 0.8247 0.7902 1 0.0
O4 O-2 -0.2446 0.8297 0.6387 1 0.0
O3 O-2 -0.1473 0.7329 0.4678 1 0.0
P1 P+5 -0.1575 0.8245 0.5476 1 0.0
Zn1 Zn+2 0.3091 0.8091 0.6909 1 0.0
O1 O-2 -0.0444 0.8817 0.584 1 0.0
Zn2 Zn+2 0.19779 0.30221 0.69779 1 0.0
Cs1 Cs+1 0.37773 0.37773 0.37773 0.55 0.0
P2 P+5 0.0321 0.8494 0.6878 1 0.0
Cs2 Cs+1 0.62129 0.62129 0.62129 0.55 0.0
